data_7103025
loop_
_publ_author_name
'Metrangolo, Pierangelo'
'Meyer, Frank'
'Pilati, Tullio'
'Resnati, Giuseppe'
'Terraneo, Giancarlo'

_publ_section_title
;
 Mutual induced coordination in halogen-bonded anionic assemblies with
 (6,3) cation-templated topologies.
;
_journal_issue 14
_journal_name_full 'Chemical communications (Cambridge, England)'
_journal_page_first 1635
_journal_page_last 1637
_journal_paper_doi 10.1039/b716879a
_journal_year 2008
_chemical_formula_moiety 'C24 H20 P 1+, I 1-, C6F3 I3, C H CL3'
_chemical_formula_sum 'C31 H21 Cl3 F3 I4 P'
_chemical_formula_weight 1095.40
_chemical_name_systematic
;
?
;
_space_group_IT_number 33
_symmetry_cell_setting orthorhombic
_symmetry_space_group_name_Hall 'P 2c -2n'
_symmetry_space_group_name_H-M 'P n a 21'
_atom_sites_solution_hydrogens geom
_atom_sites_solution_primary direct
_atom_sites_solution_secondary difmap
_audit_creation_method SHELXL-97
_cell_angle_alpha 90.00
_cell_angle_beta 90.00
_cell_angle_gamma 90.00
_cell_formula_units_Z 4
_cell_length_a 18.725(2)
_cell_length_b 9.5403(12)
_cell_length_c 20.180(2)
_cell_measurement_reflns_used 27994
_cell_measurement_temperature 153(2)
_cell_measurement_theta_max 31.060
_cell_measurement_theta_min 2.362
_cell_volume 3605.0(7)
_computing_cell_refinement 'Bruker SAINT'
_computing_data_collection 'Bruker SMART'
_computing_data_reduction 'Bruker SAINT'
_computing_molecular_graphics 'ORTEP-III (Burnett and Johnson, 1996), Mercury 1.4, CCDC'
_computing_publication_material 'SHELXL-97 (Sheldrick, 1997)'
_computing_structure_refinement 'SHELXL-97 (Sheldrick, 1997)'
_computing_structure_solution
;
M.C. Burla, M. Camalli, B. Carrozzini, G.L. Cascarano, C. Giacovazzo,
G. Polidori, R. Spagna (2003).
SIR2002: the program. J. Appl. Cryst. 36,1103
;
_diffrn_ambient_temperature 153(2)
_diffrn_measured_fraction_theta_full 0.976
_diffrn_measured_fraction_theta_max 0.976
_diffrn_measurement_device_type 'Bruker SMART CCD area-detector'
_diffrn_measurement_method '\w and \f scans'
_diffrn_radiation_monochromator graphite
_diffrn_radiation_source 'fine-focus sealed tube'
_diffrn_radiation_type MoK\a
_diffrn_radiation_wavelength 0.71073
_diffrn_reflns_av_R_equivalents 0.0352
_diffrn_reflns_av_sigmaI/netI 0.0280
_diffrn_reflns_limit_h_max 29
_diffrn_reflns_limit_h_min -29
_diffrn_reflns_limit_k_max 15
_diffrn_reflns_limit_k_min -15
_diffrn_reflns_limit_l_max 32
_diffrn_reflns_limit_l_min -31
_diffrn_reflns_number 86581
_diffrn_reflns_theta_full 34.57
_diffrn_reflns_theta_max 34.57
_diffrn_reflns_theta_min 2.02
_diffrn_standards_decay_% 0.0
_exptl_absorpt_coefficient_mu 3.760
_exptl_absorpt_correction_T_max 1.000000
_exptl_absorpt_correction_T_min 0.570916
_exptl_absorpt_correction_type multi-scan
_exptl_absorpt_process_details 'SADABS, Bruker, 1997'
_exptl_crystal_colour colourless
_exptl_crystal_density_diffrn 2.018
_exptl_crystal_density_method 'not measured'
_exptl_crystal_description prism
_exptl_crystal_F_000 2048
_exptl_crystal_size_max 0.36
_exptl_crystal_size_mid 0.19
_exptl_crystal_size_min 0.08
_refine_diff_density_max 1.921
_refine_diff_density_min -0.745
_refine_diff_density_rms 0.116
_refine_ls_abs_structure_details 'Flack H D (1983), Acta Cryst. A39, 876-881'
_refine_ls_abs_structure_Flack -0.024(15)
_refine_ls_extinction_method none
_refine_ls_goodness_of_fit_ref 1.059
_refine_ls_hydrogen_treatment noref
_refine_ls_matrix_type full
_refine_ls_number_parameters 494
_refine_ls_number_reflns 14696
_refine_ls_number_restraints 514
_refine_ls_restrained_S_all 1.056
_refine_ls_R_factor_all 0.0415
_refine_ls_R_factor_gt 0.0324
_refine_ls_shift/su_max 0.001
_refine_ls_shift/su_mean 0.000
_refine_ls_structure_factor_coef Fsqd
_refine_ls_weighting_details 'w=1/[\s^2^(Fo^2^)+(0.0423P)^2^+1.4256P] where P=(Fo^2^+2Fc^2^)/3'
_refine_ls_weighting_scheme calc
_refine_ls_wR_factor_gt 0.0777
_refine_ls_wR_factor_ref 0.0818
_reflns_number_gt 12594
_reflns_number_total 14696
_reflns_threshold_expression I>2\s(I)
_cod_data_source_file b716879a.txt
_cod_data_source_block re192lt
_cod_database_code 7103025

loop_
_symmetry_equiv_pos_as_xyz
'x, y, z'
'-x, -y, z+1/2'
'-x+1/2, y+1/2, z+1/2'
'x+1/2, -y+1/2, z'

loop_
_atom_site_label
_atom_site_type_symbol
_atom_site_fract_x
_atom_site_fract_y
_atom_site_fract_z
_atom_site_U_iso_or_equiv
_atom_site_adp_type
_atom_site_occupancy
_atom_site_symmetry_multiplicity
_atom_site_calc_flag
_atom_site_refinement_flags
_atom_site_disorder_assembly
_atom_site_disorder_group
I1 I 0.253711(12) 0.05592(2) 0.16664(2) 0.03891(5) Uani 1 1 d . . .
I2 I 0.133461(13) 0.31580(3) -0.083571(19) 0.04836(7) Uani 1 1 d . . .
I3 I 0.006050(11) 0.47343(2) 0.18043(2) 0.03863(5) Uani 1 1 d . . .
I4 I -0.128248(12) 0.67978(3) 0.24533(2) 0.04150(5) Uani 1 1 d . . .
F1 F 0.12937(12) 0.2525(3) 0.22287(11) 0.0477(6) Uani 1 1 d . . .
F2 F 0.04294(14) 0.4641(3) 0.02873(13) 0.0514(6) Uani 1 1 d . . .
F3 F 0.22677(13) 0.1335(3) 0.01626(11) 0.0534(6) Uani 1 1 d . . .
C1 C 0.18027(18) 0.1908(3) 0.12070(16) 0.0342(6) Uani 1 1 d . . .
C2 C 0.13093(17) 0.2683(4) 0.15639(16) 0.0346(6) Uani 1 1 d . . .
C3 C 0.08348(18) 0.3599(4) 0.12713(16) 0.0346(6) Uani 1 1 d . . .
C4 C 0.08705(17) 0.3735(4) 0.05903(17) 0.0368(6) Uani 1 1 d . . .
C5 C 0.13392(18) 0.2971(4) 0.01998(18) 0.0388(7) Uani 1 1 d . . .
C6 C 0.17985(18) 0.2075(4) 0.05273(16) 0.0379(7) Uani 1 1 d . . .
P1 P -0.01289(4) -0.14889(9) -0.07256(4) 0.03062(14) Uani 1 1 d D . .
C7 C -0.06104(11) -0.3121(3) -0.06795(17) 0.0373(6) Uani 1 1 d DU B .
C10 C -0.13501(19) -0.5650(4) -0.0674(3) 0.0622(12) Uani 1 1 d DU . .
H10 H -0.1603 -0.6489 -0.0668 0.075 Uiso 1 1 calc R A 2
C8A C -0.08186(18) -0.3751(5) -0.0094(3) 0.0358(10) Uani 0.686(5) 1 d PDU B -1
H8A H -0.0708 -0.3324 0.0307 0.043 Uiso 0.686(5) 1 calc PR B -1
C9A C -0.1189(2) -0.5007(6) -0.0095(3) 0.0423(12) Uani 0.686(5) 1 d PDU B -1
H9A H -0.1328 -0.5411 0.0305 0.051 Uiso 0.686(5) 1 calc PR B -1
C11A C -0.1157(2) -0.5052(6) -0.1268(4) 0.0497(14) Uani 0.686(5) 1 d PDU B -1
H11A H -0.1274 -0.5485 -0.1666 0.060 Uiso 0.686(5) 1 calc PR B -1
C12A C -0.0784(2) -0.3785(4) -0.1262(2) 0.0420(12) Uani 0.686(5) 1 d PDU B -1
H12A H -0.0649 -0.3381 -0.1662 0.050 Uiso 0.686(5) 1 calc PR B -1
C8B C -0.1091(2) -0.3400(4) -0.0201(2) 0.062(4) Uani 0.314(5) 1 d PRDU B 2
H8B H -0.1185 -0.2739 0.0126 0.075 Uiso 0.314(5) 1 calc PR B 2
C9B C -0.1449(2) -0.4690(4) -0.0199(2) 0.083(5) Uani 0.314(5) 1 d PRDU B 2
H9B H -0.1765 -0.4886 0.0144 0.100 Uiso 0.314(5) 1 calc PR B 2
C11B C -0.0855(2) -0.5365(4) -0.1187(2) 0.102(6) Uani 0.314(5) 1 d PRDU B 2
H11B H -0.0772 -0.6024 -0.1517 0.122 Uiso 0.314(5) 1 calc PR B 2
C12B C -0.0495(2) -0.4103(4) -0.1193(2) 0.094(6) Uani 0.314(5) 1 d PRDU B 2
H12B H -0.0178 -0.3898 -0.1534 0.113 Uiso 0.314(5) 1 calc PR B 2
C13 C -0.06329(16) -0.0363(3) -0.12544(16) 0.0304(5) Uani 1 1 d D B .
C14 C -0.02966(19) 0.0637(4) -0.1659(2) 0.0409(7) Uani 1 1 d D . .
H14 H 0.0199 0.0685 -0.1680 0.049 Uiso 1 1 calc R B .
C15 C -0.0714(3) 0.1553(4) -0.2027(2) 0.0528(10) Uani 1 1 d D B .
H15 H -0.0496 0.2218 -0.2297 0.063 Uiso 1 1 calc R . .
C16 C -0.1444(3) 0.1483(4) -0.1996(2) 0.0514(10) Uani 1 1 d D . .
H16 H -0.1717 0.2107 -0.2244 0.062 Uiso 1 1 calc R B .
C17 C -0.1779(2) 0.0508(4) -0.1605(2) 0.0481(8) Uani 1 1 d D B .
H17 H -0.2275 0.0466 -0.1593 0.058 Uiso 1 1 calc R . .
C18 C -0.13778(18) -0.0415(4) -0.1228(2) 0.0408(7) Uani 1 1 d D . .
H18 H -0.1604 -0.1068 -0.0958 0.049 Uiso 1 1 calc R B .
C19 C -0.00730(17) -0.0724(4) 0.00776(17) 0.0351(6) Uani 1 1 d D B .
C20 C -0.0393(3) 0.0551(5) 0.0219(2) 0.0541(10) Uani 1 1 d D . .
H20 H -0.0631 0.1037 -0.0113 0.065 Uiso 1 1 calc R B .
C21 C -0.0361(3) 0.1105(6) 0.0850(3) 0.0686(14) Uani 1 1 d D B .
H21 H -0.0562 0.1976 0.0936 0.082 Uiso 1 1 calc R . .
C22 C -0.0030(3) 0.0372(6) 0.1350(3) 0.0668(15) Uani 1 1 d D . .
H22 H -0.0034 0.0720 0.1780 0.080 Uiso 1 1 calc R B .
C23 C 0.0305(4) -0.0874(6) 0.1213(2) 0.0820(19) Uani 1 1 d D B .
H23 H 0.0550 -0.1344 0.1546 0.098 Uiso 1 1 calc R . .
C24 C 0.0280(3) -0.1435(5) 0.0579(2) 0.0630(12) Uani 1 1 d D . .
H24 H 0.0501 -0.2288 0.0490 0.076 Uiso 1 1 calc R B .
C25A C 0.0746(3) -0.1799(6) -0.1029(3) 0.0291(14) Uani 0.686(5) 1 d PDU B -1
C26A C 0.0916(3) -0.2957(5) -0.1416(2) 0.0435(12) Uani 0.686(5) 1 d PDU B -1
H26A H 0.0581 -0.3661 -0.1490 0.052 Uiso 0.686(5) 1 calc PR B -1
C27A C 0.1594(3) -0.3046(6) -0.1691(3) 0.0529(14) Uani 0.686(5) 1 d PDU B -1
H27A H 0.1711 -0.3818 -0.1950 0.063 Uiso 0.686(5) 1 calc PR B -1
C28A C 0.2090(4) -0.2028(8) -0.1590(3) 0.049(2) Uani 0.686(5) 1 d PDU B -1
H28A H 0.2540 -0.2111 -0.1779 0.059 Uiso 0.686(5) 1 calc PR B -1
C29A C 0.1927(3) -0.0864(7) -0.1204(3) 0.0610(18) Uani 0.686(5) 1 d PDU B -1
H29A H 0.2268 -0.0169 -0.1135 0.073 Uiso 0.686(5) 1 calc PR B -1
C30A C 0.1249(3) -0.0746(6) -0.0920(3) 0.0529(16) Uani 0.686(5) 1 d PDU B -1
H30A H 0.1134 0.0028 -0.0660 0.064 Uiso 0.686(5) 1 calc PR B -1
C25B C 0.0783(8) -0.1441(17) -0.1117(6) 0.033(3) Uani 0.314(5) 1 d PDU B -2
C26B C 0.0832(6) -0.1763(15) -0.1791(5) 0.049(3) Uani 0.314(5) 1 d PDU B -2
H26B H 0.0426 -0.1914 -0.2046 0.058 Uiso 0.314(5) 1 calc PR B -2
C27B C 0.1506(6) -0.1848(19) -0.2061(7) 0.067(4) Uani 0.314(5) 1 d PDU B -2
H27B H 0.1559 -0.2049 -0.2509 0.080 Uiso 0.314(5) 1 calc PR B -2
C28B C 0.2101(9) -0.164(3) -0.1674(8) 0.064(5) Uani 0.314(5) 1 d PDU B -2
H28B H 0.2546 -0.1554 -0.1876 0.077 Uiso 0.314(5) 1 calc PR B -2
C29B C 0.2050(6) -0.155(2) -0.0993(7) 0.055(3) Uani 0.314(5) 1 d PDU B -2
H29B H 0.2461 -0.1575 -0.0734 0.066 Uiso 0.314(5) 1 calc PR B -2
C30B C 0.1380(5) -0.1425(15) -0.0697(6) 0.040(2) Uani 0.314(5) 1 d PDU B -2
H30B H 0.1332 -0.1333 -0.0241 0.048 Uiso 0.314(5) 1 calc PR B -2
C31A C 0.2680(9) 0.6129(18) 0.1263(6) 0.093(6) Uani 0.50 1 d PD C -1
H31A H 0.3021 0.6868 0.1380 0.111 Uiso 0.50 1 calc PR C -1
Cl1A Cl 0.2822(3) 0.4717(6) 0.1753(4) 0.151(3) Uani 0.50 1 d PD C -1
Cl2A Cl 0.1778(7) 0.6799(12) 0.1358(8) 0.126(5) Uani 0.50 1 d PD C -1
Cl3A Cl 0.2782(3) 0.5713(8) 0.0442(3) 0.126(2) Uani 0.50 1 d PD C -1
C31B C 0.2553(5) 0.6563(12) 0.1013(7) 0.060(3) Uani 0.50 1 d PD D -2
H31B H 0.2886 0.7216 0.1225 0.073 Uiso 0.50 1 calc PR D -2
Cl1B Cl 0.1807(5) 0.6441(11) 0.1492(6) 0.0805(15) Uani 0.50 1 d PD D -2
Cl2B Cl 0.2289(2) 0.7288(6) 0.02053(19) 0.1035(12) Uani 0.50 1 d PD D -2
Cl3B Cl 0.2985(2) 0.5016(5) 0.0877(3) 0.1158(16) Uani 0.50 1 d PD D -2

loop_
_atom_site_aniso_label
_atom_site_aniso_U_11
_atom_site_aniso_U_22
_atom_site_aniso_U_33
_atom_site_aniso_U_23
_atom_site_aniso_U_13
_atom_site_aniso_U_12
I1 0.04493(11) 0.04121(9) 0.03058(9) 0.00109(8) -0.00320(8) 0.00951(8)
I2 0.03725(11) 0.07886(19) 0.02898(10) 0.01110(10) 0.00159(8) 0.00649(10)
I3 0.04079(10) 0.03916(9) 0.03594(10) -0.00700(8) 0.00139(8) 0.00506(8)
I4 0.03913(11) 0.05096(13) 0.03443(10) -0.01307(9) 0.00254(8) -0.00392(8)
F1 0.0599(14) 0.0568(14) 0.0263(9) 0.0001(9) -0.0013(8) 0.0139(11)
F2 0.0507(13) 0.0621(14) 0.0412(12) 0.0068(10) -0.0036(10) 0.0202(11)
F3 0.0474(13) 0.0795(17) 0.0333(10) -0.0035(11) 0.0041(9) 0.0286(12)
C1 0.0360(14) 0.0376(15) 0.0291(13) -0.0008(11) -0.0038(11) 0.0024(11)
C2 0.0415(15) 0.0346(14) 0.0276(13) -0.0032(11) -0.0002(11) 0.0002(11)
C3 0.0383(15) 0.0344(14) 0.0312(14) -0.0040(11) 0.0014(11) 0.0026(12)
C4 0.0340(14) 0.0443(17) 0.0321(14) 0.0036(12) -0.0026(11) 0.0057(12)
C5 0.0346(15) 0.0542(19) 0.0277(14) 0.0050(13) -0.0014(11) 0.0019(13)
C6 0.0340(15) 0.0503(19) 0.0292(13) -0.0015(12) 0.0019(11) 0.0055(13)
P1 0.0288(3) 0.0317(3) 0.0314(3) -0.0052(3) -0.0024(3) 0.0022(3)
C7 0.0441(17) 0.0281(13) 0.0396(16) -0.0012(11) -0.0043(13) -0.0002(12)
C10 0.063(2) 0.0365(19) 0.087(4) 0.001(2) 0.009(3) -0.0091(17)
C8A 0.024(2) 0.050(3) 0.034(2) -0.001(2) 0.0018(16) -0.0021(18)
C9A 0.025(2) 0.050(3) 0.052(3) 0.014(2) 0.0033(19) -0.0066(19)
C11A 0.047(3) 0.040(3) 0.062(4) -0.012(3) 0.004(3) 0.000(2)
C12A 0.044(3) 0.041(3) 0.042(3) 0.001(2) 0.002(2) 0.004(2)
C8B 0.068(9) 0.041(7) 0.078(10) -0.007(6) 0.004(8) -0.019(6)
C9B 0.076(11) 0.077(10) 0.096(12) 0.002(9) 0.000(10) -0.024(9)
C11B 0.152(14) 0.050(8) 0.104(12) -0.045(8) 0.020(12) -0.020(10)
C12B 0.142(13) 0.046(7) 0.093(11) -0.038(8) 0.028(11) 0.004(9)
C13 0.0316(13) 0.0288(13) 0.0306(13) -0.0032(10) 0.0025(10) 0.0005(10)
C14 0.0405(16) 0.0441(17) 0.0382(16) 0.0027(14) 0.0012(14) -0.0101(13)
C15 0.080(3) 0.0403(19) 0.0382(18) 0.0070(15) -0.0101(18) -0.0111(19)
C16 0.072(3) 0.0403(18) 0.042(2) 0.0004(15) -0.0178(18) 0.0101(18)
C17 0.0370(16) 0.057(2) 0.051(2) 0.0009(17) -0.0058(15) 0.0116(14)
C18 0.0316(14) 0.0490(19) 0.0418(18) 0.0041(14) 0.0026(13) 0.0013(13)
C19 0.0331(14) 0.0412(15) 0.0310(14) -0.0108(12) 0.0015(11) -0.0062(12)
C20 0.059(2) 0.054(2) 0.049(2) -0.0222(18) -0.0092(19) 0.0157(18)
C21 0.069(3) 0.077(3) 0.060(3) -0.040(3) 0.000(2) -0.001(2)
C22 0.076(3) 0.080(4) 0.044(2) -0.025(2) 0.006(2) -0.030(3)
C23 0.141(6) 0.071(3) 0.034(2) -0.004(2) -0.018(3) -0.009(4)
C24 0.098(4) 0.053(2) 0.038(2) -0.0017(18) -0.012(2) 0.008(2)
C25A 0.025(2) 0.027(3) 0.036(2) -0.001(2) 0.0001(17) -0.0004(19)
C26A 0.039(2) 0.043(3) 0.049(3) -0.009(2) 0.007(2) 0.0014(19)
C27A 0.044(3) 0.061(3) 0.054(3) -0.015(3) 0.012(3) 0.009(2)
C28A 0.030(3) 0.059(5) 0.059(4) 0.001(3) 0.012(2) 0.010(2)
C29A 0.035(3) 0.068(4) 0.080(5) -0.015(4) 0.006(3) -0.008(3)
C30A 0.035(3) 0.047(3) 0.077(4) -0.022(3) 0.007(3) -0.005(2)
C25B 0.038(6) 0.022(6) 0.037(6) 0.002(5) 0.003(4) 0.007(5)
C26B 0.035(5) 0.083(8) 0.028(5) -0.005(5) 0.003(4) 0.021(5)
C27B 0.046(6) 0.095(10) 0.060(8) -0.022(7) 0.010(6) 0.023(7)
C28B 0.051(8) 0.074(11) 0.066(8) 0.013(8) 0.006(7) 0.024(7)
C29B 0.031(5) 0.074(8) 0.060(7) 0.005(6) -0.006(5) 0.002(5)
C30B 0.031(4) 0.040(5) 0.049(6) 0.002(5) -0.018(4) 0.002(4)
C31A 0.071(9) 0.136(15) 0.070(9) 0.017(9) -0.012(7) -0.051(9)
Cl1A 0.173(5) 0.131(4) 0.150(5) 0.036(4) -0.060(5) -0.093(4)
Cl2A 0.101(4) 0.120(8) 0.157(10) -0.083(7) 0.046(5) -0.048(5)
Cl3A 0.085(3) 0.212(6) 0.082(3) -0.038(3) 0.019(2) -0.027(3)
C31B 0.038(4) 0.070(6) 0.074(8) -0.036(6) 0.000(5) -0.008(4)
Cl1B 0.066(2) 0.079(3) 0.096(3) -0.040(3) 0.0340(19) -0.0281(19)
Cl2B 0.078(2) 0.160(4) 0.073(2) -0.009(2) 0.0002(17) -0.002(2)
Cl3B 0.086(3) 0.123(3) 0.138(4) -0.038(3) 0.005(3) 0.044(2)

loop_
_atom_type_symbol
_atom_type_description
_atom_type_scat_dispersion_real
_atom_type_scat_dispersion_imag
_atom_type_scat_source
C C 0.0033 0.0016 'International Tables Vol C Tables 4.2.6.8 and 6.1.1.4'
H H 0.0000 0.0000 'International Tables Vol C Tables 4.2.6.8 and 6.1.1.4'
F F 0.0171 0.0103 'International Tables Vol C Tables 4.2.6.8 and 6.1.1.4'
P P 0.1023 0.0942 'International Tables Vol C Tables 4.2.6.8 and 6.1.1.4'
Cl Cl 0.1484 0.1585 'International Tables Vol C Tables 4.2.6.8 and 6.1.1.4'
I I -0.4742 1.8119 'International Tables Vol C Tables 4.2.6.8 and 6.1.1.4'

loop_
_geom_angle_atom_site_label_1
_geom_angle_atom_site_label_2
_geom_angle_atom_site_label_3
_geom_angle
_geom_angle_site_symmetry_1
_geom_angle_site_symmetry_3
_geom_angle_publ_flag
C6 C1 C2 116.8(3) . . ?
C6 C1 I1 120.9(2) . . ?
C2 C1 I1 122.3(2) . . ?
F1 C2 C3 118.8(3) . . ?
F1 C2 C1 118.1(3) . . ?
C3 C2 C1 123.1(3) . . ?
C2 C3 C4 117.0(3) . . ?
C2 C3 I3 123.4(2) . . ?
C4 C3 I3 119.5(2) . . ?
F2 C4 C3 118.9(3) . . ?
F2 C4 C5 118.0(3) . . ?
C3 C4 C5 123.1(3) . . ?
C6 C5 C4 116.6(3) . . ?
C6 C5 I2 122.1(3) . . ?
C4 C5 I2 121.3(2) . . ?
F3 C6 C1 118.6(3) . . ?
F3 C6 C5 118.0(3) . . ?
C1 C6 C5 123.4(3) . . ?
C25A P1 C19 109.2(2) . . ?
C25A P1 C13 112.5(2) . . ?
C19 P1 C13 109.21(16) . . ?
C25A P1 C7 109.6(2) . . ?
C19 P1 C7 109.67(16) . . ?
C13 P1 C7 106.64(12) . . ?
C25A P1 C25B 11.8(5) . . ?
C19 P1 C25B 108.6(4) . . ?
C13 P1 C25B 102.4(4) . . ?
C7 P1 C25B 119.8(5) . . ?
C8B C7 C12A 111.4(3) . . ?
C8B C7 C8A 27.4(2) . . ?
C12A C7 C8A 117.7(4) . . ?
C8B C7 C12B 119.8(4) . . ?
C12A C7 C12B 26.27(9) . . ?
C8A C7 C12B 112.4(3) . . ?
C8B C7 P1 122.8(2) . . ?
C12A C7 P1 118.2(3) . . ?
C8A C7 P1 124.1(3) . . ?
C12B C7 P1 117.3(3) . . ?
C9B C10 C9A 26.2(3) . . ?
C9B C10 C11A 112.2(4) . . ?
C9A C10 C11A 120.4(5) . . ?
C9B C10 C11B 118.9(4) . . ?
C9A C10 C11B 113.5(4) . . ?
C11A C10 C11B 27.35(16) . . ?
C9B C10 H10 120.6 . . ?
C9A C10 H10 119.4 . . ?
C11A C10 H10 120.2 . . ?
C11B C10 H10 120.6 . . ?
C7 C8A C9A 121.1(5) . . ?
C7 C8A H8A 119.4 . . ?
C9A C8A H8A 119.4 . . ?
C10 C9A C8A 120.3(5) . . ?
C10 C9A H9A 119.9 . . ?
C8A C9A H9A 119.9 . . ?
C10 C11A C12A 118.9(6) . . ?
C10 C11A H11A 120.6 . . ?
C12A C11A H11A 120.6 . . ?
C7 C12A C11A 121.6(5) . . ?
C7 C12A H12A 119.2 . . ?
C11A C12A H12A 119.2 . . ?
C7 C8B C9B 119.7(2) . . ?
C7 C8B H8B 120.2 . . ?
C9B C8B H8B 120.2 . . ?
C10 C9B C8B 122.2(3) . . ?
C10 C9B H9B 118.9 . . ?
C8B C9B H9B 118.9 . . ?
C12B C11B C10 119.6(2) . . ?
C12B C11B H11B 120.2 . . ?
C10 C11B H11B 120.2 . . ?
C11B C12B C7 119.9(2) . . ?
C11B C12B H12B 120.1 . . ?
C7 C12B H12B 120.1 . . ?
C18 C13 C14 119.6(3) . . ?
C18 C13 P1 118.9(3) . . ?
C14 C13 P1 121.3(2) . . ?
C15 C14 C13 119.1(3) . . ?
C15 C14 H14 120.4 . . ?
C13 C14 H14 120.4 . . ?
C16 C15 C14 120.4(4) . . ?
C16 C15 H15 119.8 . . ?
C14 C15 H15 119.8 . . ?
C15 C16 C17 121.1(4) . . ?
C15 C16 H16 119.5 . . ?
C17 C16 H16 119.5 . . ?
C16 C17 C18 119.9(4) . . ?
C16 C17 H17 120.1 . . ?
C18 C17 H17 120.1 . . ?
C17 C18 C13 119.9(3) . . ?
C17 C18 H18 120.1 . . ?
C13 C18 H18 120.1 . . ?
C24 C19 C20 119.0(4) . . ?
C24 C19 P1 119.5(3) . . ?
C20 C19 P1 121.5(3) . . ?
C21 C20 C19 120.5(4) . . ?
C21 C20 H20 119.7 . . ?
C19 C20 H20 119.7 . . ?
C22 C21 C20 120.1(5) . . ?
C22 C21 H21 119.9 . . ?
C20 C21 H21 119.9 . . ?
C23 C22 C21 119.9(4) . . ?
C23 C22 H22 120.1 . . ?
C21 C22 H22 120.1 . . ?
C22 C23 C24 120.3(5) . . ?
C22 C23 H23 119.8 . . ?
C24 C23 H23 119.8 . . ?
C19 C24 C23 120.0(5) . . ?
C19 C24 H24 120.0 . . ?
C23 C24 H24 120.0 . . ?
C26A C25A C30A 120.5(6) . . ?
C26A C25A P1 122.5(4) . . ?
C30A C25A P1 116.6(5) . . ?
C27A C26A C25A 118.8(5) . . ?
C27A C26A H26A 120.6 . . ?
C25A C26A H26A 120.6 . . ?
C28A C27A C26A 121.4(6) . . ?
C28A C27A H27A 119.3 . . ?
C26A C27A H27A 119.3 . . ?
C27A C28A C29A 120.4(6) . . ?
C27A C28A H28A 119.8 . . ?
C29A C28A H28A 119.8 . . ?
C28A C29A C30A 119.5(6) . . ?
C28A C29A H29A 120.2 . . ?
C30A C29A H29A 120.2 . . ?
C25A C30A C29A 119.4(6) . . ?
C25A C30A H30A 120.3 . . ?
C29A C30A H30A 120.3 . . ?
C26B C25B C30B 122.5(12) . . ?
C26B C25B P1 117.6(9) . . ?
C30B C25B P1 118.0(9) . . ?
C27B C26B C25B 117.3(11) . . ?
C27B C26B H26B 121.4 . . ?
C25B C26B H26B 121.4 . . ?
C28B C27B C26B 120.7(13) . . ?
C28B C27B H27B 119.7 . . ?
C26B C27B H27B 119.7 . . ?
C27B C28B C29B 121.2(15) . . ?
C27B C28B H28B 119.4 . . ?
C29B C28B H28B 119.4 . . ?
C28B C29B C30B 119.6(12) . . ?
C28B C29B H29B 120.2 . . ?
C30B C29B H29B 120.2 . . ?
C29B C30B C25B 117.2(11) . . ?
C29B C30B H30B 121.4 . . ?
C25B C30B H30B 121.4 . . ?
Cl1A C31A Cl3A 111.3(11) . . ?
Cl1A C31A Cl2A 111.4(9) . . ?
Cl3A C31A Cl2A 106.7(9) . . ?
Cl1A C31A H31A 109.1 . . ?
Cl3A C31A H31A 109.1 . . ?
Cl2A C31A H31A 109.1 . . ?
Cl1B C31B Cl3B 114.9(9) . . ?
Cl1B C31B Cl2B 108.0(7) . . ?
Cl3B C31B Cl2B 108.1(7) . . ?
Cl1B C31B H31B 108.6 . . ?
Cl3B C31B H31B 108.6 . . ?
Cl2B C31B H31B 108.6 . . ?

loop_
_geom_bond_atom_site_label_1
_geom_bond_atom_site_label_2
_geom_bond_distance
_geom_bond_site_symmetry_2
_geom_bond_publ_flag
I1 C1 2.099(3) . ?
I2 C5 2.097(4) . ?
I3 C3 2.105(3) . ?
F1 C2 1.350(4) . ?
F2 C4 1.343(4) . ?
F3 C6 1.346(4) . ?
C1 C6 1.381(5) . ?
C1 C2 1.385(4) . ?
C2 C3 1.379(5) . ?
C3 C4 1.382(5) . ?
C4 C5 1.386(5) . ?
C5 C6 1.381(5) . ?
P1 C25A 1.774(7) . ?
P1 C19 1.781(3) . ?
P1 C13 1.784(3) . ?
P1 C7 1.802(3) . ?
P1 C25B 1.881(15) . ?
C7 C8B 1.347(5) . ?
C7 C12A 1.374(5) . ?
C7 C8A 1.382(6) . ?
C7 C12B 1.413(5) . ?
C10 C9B 1.339(6) . ?
C10 C9A 1.355(8) . ?
C10 C11A 1.374(8) . ?
C10 C11B 1.416(6) . ?
C10 H10 0.9300 . ?
C8A C9A 1.384(7) . ?
C8A H8A 0.9300 . ?
C9A H9A 0.9300 . ?
C11A C12A 1.397(7) . ?
C11A H11A 0.9300 . ?
C12A H12A 0.9300 . ?
C8B C9B 1.4011 . ?
C8B H8B 0.9300 . ?
C9B H9B 0.9300 . ?
C11B C12B 1.3793 . ?
C11B H11B 0.9300 . ?
C12B H12B 0.9300 . ?
C13 C18 1.397(4) . ?
C13 C14 1.405(4) . ?
C14 C15 1.387(5) . ?
C14 H14 0.9300 . ?
C15 C16 1.371(6) . ?
C15 H15 0.9300 . ?
C16 C17 1.372(6) . ?
C16 H16 0.9300 . ?
C17 C18 1.386(5) . ?
C17 H17 0.9300 . ?
C18 H18 0.9300 . ?
C19 C24 1.386(6) . ?
C19 C20 1.386(5) . ?
C20 C21 1.378(6) . ?
C20 H20 0.9300 . ?
C21 C22 1.375(8) . ?
C21 H21 0.9300 . ?
C22 C23 1.372(8) . ?
C22 H22 0.9300 . ?
C23 C24 1.388(6) . ?
C23 H23 0.9300 . ?
C24 H24 0.9300 . ?
C25A C26A 1.390(8) . ?
C25A C30A 1.394(7) . ?
C26A C27A 1.388(7) . ?
C26A H26A 0.9300 . ?
C27A C28A 1.359(8) . ?
C27A H27A 0.9300 . ?
C28A C29A 1.390(9) . ?
C28A H28A 0.9300 . ?
C29A C30A 1.399(8) . ?
C29A H29A 0.9300 . ?
C30A H30A 0.9300 . ?
C25B C26B 1.396(12) . ?
C25B C30B 1.404(12) . ?
C26B C27B 1.378(11) . ?
C26B H26B 0.9300 . ?
C27B C28B 1.374(13) . ?
C27B H27B 0.9300 . ?
C28B C29B 1.380(13) . ?
C28B H28B 0.9300 . ?
C29B C30B 1.395(11) . ?
C29B H29B 0.9300 . ?
C30B H30B 0.9300 . ?
C31A Cl1A 1.693(15) . ?
C31A Cl3A 1.713(13) . ?
C31A Cl2A 1.815(19) . ?
C31A H31A 0.9800 . ?
C31B Cl1B 1.703(13) . ?
C31B Cl3B 1.705(10) . ?
C31B Cl2B 1.838(16) . ?
C31B H31B 0.9800 . ?

loop_
_geom_torsion_atom_site_label_1
_geom_torsion_atom_site_label_2
_geom_torsion_atom_site_label_3
_geom_torsion_atom_site_label_4
_geom_torsion
_geom_torsion_site_symmetry_1
_geom_torsion_site_symmetry_2
_geom_torsion_site_symmetry_3
_geom_torsion_site_symmetry_4
_geom_torsion_publ_flag
C6 C1 C2 F1 179.0(3) . . . . ?
I1 C1 C2 F1 -1.8(4) . . . . ?
C6 C1 C2 C3 -0.7(5) . . . . ?
I1 C1 C2 C3 178.4(3) . . . . ?
F1 C2 C3 C4 179.7(3) . . . . ?
C1 C2 C3 C4 -0.6(5) . . . . ?
F1 C2 C3 I3 -1.8(5) . . . . ?
C1 C2 C3 I3 178.0(3) . . . . ?
C2 C3 C4 F2 -178.5(3) . . . . ?
I3 C3 C4 F2 3.0(5) . . . . ?
C2 C3 C4 C5 2.0(6) . . . . ?
I3 C3 C4 C5 -176.6(3) . . . . ?
F2 C4 C5 C6 178.4(3) . . . . ?
C3 C4 C5 C6 -2.1(6) . . . . ?
F2 C4 C5 I2 -2.4(5) . . . . ?
C3 C4 C5 I2 177.1(3) . . . . ?
C2 C1 C6 F3 -179.7(3) . . . . ?
I1 C1 C6 F3 1.2(5) . . . . ?
C2 C1 C6 C5 0.7(6) . . . . ?
I1 C1 C6 C5 -178.5(3) . . . . ?
C4 C5 C6 F3 -179.0(3) . . . . ?
I2 C5 C6 F3 1.8(5) . . . . ?
C4 C5 C6 C1 0.7(6) . . . . ?
I2 C5 C6 C1 -178.5(3) . . . . ?
C25A P1 C7 C8B 145.2(3) . . . . ?
C19 P1 C7 C8B 25.4(2) . . . . ?
C13 P1 C7 C8B -92.8(3) . . . . ?
C25B P1 C7 C8B 151.9(5) . . . . ?
C25A P1 C7 C12A -67.8(2) . . . . ?
C19 P1 C7 C12A 172.29(19) . . . . ?
C13 P1 C7 C12A 54.16(18) . . . . ?
C25B P1 C7 C12A -61.2(5) . . . . ?
C25A P1 C7 C8A 112.2(2) . . . . ?
C19 P1 C7 C8A -7.62(18) . . . . ?
C13 P1 C7 C8A -125.75(17) . . . . ?
C25B P1 C7 C8A 118.9(5) . . . . ?
C25A P1 C7 C12B -38.1(3) . . . . ?
C19 P1 C7 C12B -158.0(2) . . . . ?
C13 P1 C7 C12B 83.9(2) . . . . ?
C25B P1 C7 C12B -31.5(5) . . . . ?
C8B C7 C8A C9A 83.3(6) . . . . ?
C12A C7 C8A C9A -0.01(10) . . . . ?
C12B C7 C8A C9A -28.50(16) . . . . ?
P1 C7 C8A C9A 179.90(7) . . . . ?
C9B C10 C9A C8A -79.3(6) . . . . ?
C11A C10 C9A C8A -1.0(2) . . . . ?
C11B C10 C9A C8A 28.8(3) . . . . ?
C7 C8A C9A C10 0.50(16) . . . . ?
C9B C10 C11A C12A 28.8(3) . . . . ?
C9A C10 C11A C12A 1.0(2) . . . . ?
C11B C10 C11A C12A -81.5(6) . . . . ?
C8B C7 C12A C11A -29.4(3) . . . . ?
C8A C7 C12A C11A 0.02(15) . . . . ?
C12B C7 C12A C11A 84.94(15) . . . . ?
P1 C7 C12A C11A -179.89(10) . . . . ?
C10 C11A C12A C7 -0.5(2) . . . . ?
C12A C7 C8B C9B 30.7(3) . . . . ?
C8A C7 C8B C9B -78.4(6) . . . . ?
C12B C7 C8B C9B 3.0(4) . . . . ?
P1 C7 C8B C9B 179.62(9) . . . . ?
C9A C10 C9B C8B 86.4(7) . . . . ?
C11A C10 C9B C8B -27.9(4) . . . . ?
C11B C10 C9B C8B 1.6(4) . . . . ?
C7 C8B C9B C10 -2.6(2) . . . . ?
C9B C10 C11B C12B -1.1(4) . . . . ?
C9A C10 C11B C12B -29.7(3) . . . . ?
C11A C10 C11B C12B 81.5(7) . . . . ?
C10 C11B C12B C7 1.61(18) . . . . ?
C8B C7 C12B C11B -2.6(4) . . . . ?
C12A C7 C12B C11B -80.44(13) . . . . ?
C8A C7 C12B C11B 26.92(18) . . . . ?
P1 C7 C12B C11B -179.38(7) . . . . ?
C25A P1 C13 C18 157.0(3) . . . . ?
C19 P1 C13 C18 -81.6(3) . . . . ?
C7 P1 C13 C18 36.8(3) . . . . ?
C25B P1 C13 C18 163.4(5) . . . . ?
C25A P1 C13 C14 -27.6(4) . . . . ?
C19 P1 C13 C14 93.8(3) . . . . ?
C7 P1 C13 C14 -147.8(3) . . . . ?
C25B P1 C13 C14 -21.2(5) . . . . ?
C18 C13 C14 C15 -0.3(5) . . . . ?
P1 C13 C14 C15 -175.6(3) . . . . ?
C13 C14 C15 C16 0.1(6) . . . . ?
C14 C15 C16 C17 -0.4(6) . . . . ?
C15 C16 C17 C18 0.8(7) . . . . ?
C16 C17 C18 C13 -0.9(6) . . . . ?
C14 C13 C18 C17 0.7(6) . . . . ?
P1 C13 C18 C17 176.1(3) . . . . ?
C25A P1 C19 C24 -58.3(4) . . . . ?
C13 P1 C19 C24 178.3(4) . . . . ?
C7 P1 C19 C24 61.8(4) . . . . ?
C25B P1 C19 C24 -70.8(6) . . . . ?
C25A P1 C19 C20 123.6(4) . . . . ?
C13 P1 C19 C20 0.2(4) . . . . ?
C7 P1 C19 C20 -116.3(3) . . . . ?
C25B P1 C19 C20 111.1(6) . . . . ?
C24 C19 C20 C21 0.0(7) . . . . ?
P1 C19 C20 C21 178.1(4) . . . . ?
C19 C20 C21 C22 -2.2(8) . . . . ?
C20 C21 C22 C23 4.0(9) . . . . ?
C21 C22 C23 C24 -3.4(10) . . . . ?
C20 C19 C24 C23 0.5(8) . . . . ?
P1 C19 C24 C23 -177.7(5) . . . . ?
C22 C23 C24 C19 1.2(10) . . . . ?
C19 P1 C25A C26A 144.3(3) . . . . ?
C13 P1 C25A C26A -94.3(4) . . . . ?
C7 P1 C25A C26A 24.2(4) . . . . ?
C25B P1 C25A C26A -126(3) . . . . ?
C19 P1 C25A C30A -42.1(3) . . . . ?
C13 P1 C25A C30A 79.3(3) . . . . ?
C7 P1 C25A C30A -162.2(3) . . . . ?
C25B P1 C25A C30A 47(2) . . . . ?
C30A C25A C26A C27A -0.03(9) . . . . ?
P1 C25A C26A C27A 173.3(4) . . . . ?
C25A C26A C27A C28A -0.02(9) . . . . ?
C26A C27A C28A C29A 0.05(19) . . . . ?
C27A C28A C29A C30A 0.0(3) . . . . ?
C26A C25A C30A C29A 0.05(19) . . . . ?
P1 C25A C30A C29A -173.7(4) . . . . ?
C28A C29A C30A C25A 0.0(2) . . . . ?
C25A P1 C25B C26B 96(3) . . . . ?
C19 P1 C25B C26B -169.0(11) . . . . ?
C13 P1 C25B C26B -53.6(13) . . . . ?
C7 P1 C25B C26B 64.0(13) . . . . ?
C25A P1 C25B C30B -69(2) . . . . ?
C19 P1 C25B C30B 26.1(13) . . . . ?
C13 P1 C25B C30B 141.6(11) . . . . ?
C7 P1 C25B C30B -100.9(12) . . . . ?
C30B C25B C26B C27B -10(2) . . . . ?
P1 C25B C26B C27B -174.4(12) . . . . ?
C25B C26B C27B C28B 1(3) . . . . ?
C26B C27B C28B C29B 10(3) . . . . ?
C27B C28B C29B C30B -11(3) . . . . ?
C28B C29B C30B C25B 2(3) . . . . ?
C26B C25B C30B C29B 9(2) . . . . ?
P1 C25B C30B C29B 172.9(12) . . . . ?
